data_2234396
loop_
_publ_author_name
'Li, Hongqi'
'Zhang, Xuebin'
'Zhang, Zhongbao'
'Chen, Zhen'
'Peng, Jiajian'

_publ_section_title
;
 6,6-Dimethyl-2<i>H</i>,5<i>H</i>,6<i>H</i>,7<i>H</i>-1,3-dithiolo[4,5-<i>f</i>][1,5,3]dithiasilepin-2-one
;
_journal_coeditor_code SJ5206
_journal_issue 4
_journal_name_full 'Acta Crystallographica Section E'
_journal_page_first o1122
_journal_paper_doi 10.1107/S1600536812011142
_journal_volume 68
_journal_year 2012
_chemical_formula_iupac 'C7 H10 O S4 Si'
_chemical_formula_moiety 'C7 H10 O S4 Si'
_chemical_formula_sum 'C7 H10 O S4 Si'
_chemical_formula_weight 266.48
_chemical_melting_point_gt 325
_chemical_melting_point_lt 326
_chemical_name_systematic
;
6,6-Dimethyl-2<i>H</i>,5<i>H</i>,6<i>H</i>,7<i>H</i>-1,3-
dithiolo[4,5-<i>f</i>][1,5,3]dithiasilepin-2-one
;
_space_group_IT_number 2
_symmetry_cell_setting triclinic
_symmetry_space_group_name_Hall '-P 1'
_symmetry_space_group_name_H-M 'P -1'
_atom_sites_solution_hydrogens geom
_atom_sites_solution_primary direct
_atom_sites_solution_secondary difmap
_cell_angle_alpha 69.292(12)
_cell_angle_beta 85.821(13)
_cell_angle_gamma 83.129(13)
_cell_formula_units_Z 2
_cell_length_a 6.148(7)
_cell_length_b 8.569(10)
_cell_length_c 11.846(14)
_cell_measurement_reflns_used 1863
_cell_measurement_temperature 296(2)
_cell_measurement_theta_max 27.43
_cell_measurement_theta_min 2.55
_cell_volume 579.2(12)
_computing_cell_refinement 'SAINT (Bruker, 2004)'
_computing_data_collection 'APEX2 (Bruker, 2004)'
_computing_data_reduction 'SAINT (Bruker, 2004)'
_computing_molecular_graphics 'SHELXTL (Sheldrick, 2008)'
_computing_publication_material 'SHELXTL (Sheldrick, 2008)'
_computing_structure_refinement 'SHELXL97 (Sheldrick, 2008)'
_computing_structure_solution 'SHELXS97 (Sheldrick, 2008)'
_diffrn_ambient_temperature 296(2)
_diffrn_measured_fraction_theta_full 0.985
_diffrn_measured_fraction_theta_max 0.985
_diffrn_measurement_device_type 'Bruker APEXII CCD'
_diffrn_measurement_method '\f and \w scans'
_diffrn_radiation_monochromator graphite
_diffrn_radiation_source 'fine-focus sealed tube'
_diffrn_radiation_type MoK\a
_diffrn_radiation_wavelength 0.71073
_diffrn_reflns_av_R_equivalents 0.0189
_diffrn_reflns_av_sigmaI/netI 0.0296
_diffrn_reflns_limit_h_max 7
_diffrn_reflns_limit_h_min -7
_diffrn_reflns_limit_k_max 10
_diffrn_reflns_limit_k_min -10
_diffrn_reflns_limit_l_max 12
_diffrn_reflns_limit_l_min -14
_diffrn_reflns_number 4000
_diffrn_reflns_theta_full 24.99
_diffrn_reflns_theta_max 24.99
_diffrn_reflns_theta_min 2.55
_diffrn_standards_number 0
_exptl_absorpt_coefficient_mu 0.883
_exptl_absorpt_correction_T_max 0.9327
_exptl_absorpt_correction_T_min 0.9014
_exptl_absorpt_correction_type multi-scan
_exptl_absorpt_process_details '(SADABS; Sheldrick, 2004)'
_exptl_crystal_colour colorless
_exptl_crystal_density_diffrn 1.528
_exptl_crystal_density_method 'not measured'
_exptl_crystal_description block
_exptl_crystal_F_000 276
_exptl_crystal_size_max 0.12
_exptl_crystal_size_mid 0.10
_exptl_crystal_size_min 0.08
_refine_diff_density_max 0.253
_refine_diff_density_min -0.256
_refine_ls_extinction_method none
_refine_ls_goodness_of_fit_ref 1.005
_refine_ls_hydrogen_treatment constr
_refine_ls_matrix_type full
_refine_ls_number_parameters 120
_refine_ls_number_reflns 2012
_refine_ls_number_restraints 0
_refine_ls_restrained_S_all 1.005
_refine_ls_R_factor_all 0.0420
_refine_ls_R_factor_gt 0.0306
_refine_ls_shift/su_max 0.001
_refine_ls_shift/su_mean 0.000
_refine_ls_structure_factor_coef Fsqd
_refine_ls_weighting_details 'calc w=1/[\s^2^(Fo^2^)+(0.0270P)^2^+0.3021P] where P=(Fo^2^+2Fc^2^)/3'
_refine_ls_weighting_scheme calc
_refine_ls_wR_factor_gt 0.0671
_refine_ls_wR_factor_ref 0.0719
_reflns_number_gt 1628
_reflns_number_total 2012
_reflns_threshold_expression I>2\s(I)
_cod_data_source_file sj5206.cif
_cod_data_source_block I
_cod_database_code 2234396
_cod_database_fobs_code 2234396

loop_
_symmetry_equiv_pos_as_xyz
'x, y, z'
'-x, -y, -z'

loop_
_atom_site_type_symbol
_atom_site_label
_atom_site_fract_x
_atom_site_fract_y
_atom_site_fract_z
_atom_site_U_iso_or_equiv
_atom_site_adp_type
_atom_site_calc_flag
_atom_site_refinement_flags
_atom_site_occupancy
_atom_site_symmetry_multiplicity
C C1 1.2928(4) 0.0788(3) 0.3530(2) 0.0504(7) Uani d . 1 1
C C2 0.9211(4) 0.2483(3) 0.2614(2) 0.0417(6) Uani d . 1 1
C C3 0.9299(4) 0.2691(3) 0.3675(2) 0.0406(6) Uani d . 1 1
C C4 0.7687(4) 0.5515(3) 0.0965(2) 0.0439(6) Uani d . 1 1
H H4A 0.7085 0.6027 0.0167 0.053 Uiso calc R 1 1
H H4B 0.9260 0.5568 0.0873 0.053 Uiso calc R 1 1
C C5 0.7677(4) 0.5943(3) 0.3452(2) 0.0476(7) Uani d . 1 1
H H5A 0.9237 0.6060 0.3372 0.057 Uiso calc R 1 1
H H5B 0.7013 0.6636 0.3904 0.057 Uiso calc R 1 1
C C6 0.7323(5) 0.8941(3) 0.1163(3) 0.0650(8) Uani d . 1 1
H H6A 0.6818 0.9381 0.0351 0.097 Uiso calc R 1 1
H H6B 0.8890 0.8919 0.1147 0.097 Uiso calc R 1 1
H H6C 0.6672 0.9640 0.1601 0.097 Uiso calc R 1 1
C C7 0.3523(4) 0.6708(4) 0.2051(3) 0.0597(8) Uani d . 1 1
H H7A 0.2889 0.7372 0.2519 0.090 Uiso calc R 1 1
H H7B 0.3200 0.5568 0.2443 0.090 Uiso calc R 1 1
H H7C 0.2920 0.7145 0.1261 0.090 Uiso calc R 1 1
O O1 1.4633(3) -0.0091(3) 0.37000(19) 0.0718(6) Uani d . 1 1
S S1 1.16208(11) 0.17662(9) 0.45212(6) 0.0500(2) Uani d . 1 1
S S2 1.14230(12) 0.12822(9) 0.22118(7) 0.0539(2) Uani d . 1 1
S S3 0.71611(11) 0.33291(8) 0.15538(7) 0.0519(2) Uani d . 1 1
S S4 0.72980(11) 0.37770(10) 0.43285(6) 0.0561(2) Uani d . 1 1
Si Si1 0.65327(11) 0.67844(9) 0.19121(7) 0.04113(19) Uani d . 1 1

loop_
_atom_site_aniso_label
_atom_site_aniso_U_11
_atom_site_aniso_U_22
_atom_site_aniso_U_33
_atom_site_aniso_U_12
_atom_site_aniso_U_13
_atom_site_aniso_U_23
C1 0.0479(16) 0.0476(16) 0.0509(17) 0.0014(13) -0.0094(13) -0.0116(13)
C2 0.0408(14) 0.0361(14) 0.0462(15) -0.0036(11) -0.0095(11) -0.0106(12)
C3 0.0349(13) 0.0416(14) 0.0396(14) -0.0054(11) -0.0040(11) -0.0063(12)
C4 0.0450(15) 0.0410(15) 0.0408(15) 0.0001(11) -0.0060(12) -0.0085(12)
C5 0.0355(13) 0.0572(17) 0.0579(17) -0.0006(12) 0.0021(12) -0.0317(14)
C6 0.0622(19) 0.0425(16) 0.087(2) -0.0083(14) 0.0008(17) -0.0189(16)
C7 0.0345(14) 0.0643(19) 0.078(2) 0.0007(13) -0.0026(14) -0.0239(17)
O1 0.0599(13) 0.0760(15) 0.0739(15) 0.0266(11) -0.0219(11) -0.0261(12)
S1 0.0450(4) 0.0574(4) 0.0450(4) 0.0013(3) -0.0140(3) -0.0141(3)
S2 0.0602(4) 0.0494(4) 0.0527(4) 0.0113(3) -0.0155(3) -0.0214(3)
S3 0.0549(4) 0.0422(4) 0.0610(5) -0.0007(3) -0.0273(3) -0.0176(3)
S4 0.0457(4) 0.0701(5) 0.0429(4) 0.0004(3) 0.0075(3) -0.0114(4)
Si1 0.0305(3) 0.0406(4) 0.0525(4) -0.0031(3) 0.0015(3) -0.0171(3)

loop_
_atom_type_symbol
_atom_type_description
_atom_type_scat_dispersion_real
_atom_type_scat_dispersion_imag
_atom_type_scat_source
C C 0.0033 0.0016 'International Tables Vol C Tables 4.2.6.8 and 6.1.1.4'
H H 0.0000 0.0000 'International Tables Vol C Tables 4.2.6.8 and 6.1.1.4'
O O 0.0106 0.0060 'International Tables Vol C Tables 4.2.6.8 and 6.1.1.4'
Si Si 0.0817 0.0704 'International Tables Vol C Tables 4.2.6.8 and 6.1.1.4'
S S 0.1246 0.1234 'International Tables Vol C Tables 4.2.6.8 and 6.1.1.4'

loop_
_geom_angle_atom_site_label_1
_geom_angle_atom_site_label_2
_geom_angle_atom_site_label_3
_geom_angle
O1 C1 S1 125.6(2)
O1 C1 S2 122.9(2)
S1 C1 S2 111.47(17)
C3 C2 S2 116.77(19)
C3 C2 S3 127.3(2)
S2 C2 S3 115.90(16)
C2 C3 S1 117.2(2)
C2 C3 S4 126.9(2)
S1 C3 S4 115.92(16)
S3 C4 Si1 115.17(15)
S3 C4 H4A 108.5
Si1 C4 H4A 108.5
S3 C4 H4B 108.5
Si1 C4 H4B 108.5
H4A C4 H4B 107.5
S4 C5 Si1 116.21(14)
S4 C5 H5A 108.2
Si1 C5 H5A 108.2
S4 C5 H5B 108.2
Si1 C5 H5B 108.2
H5A C5 H5B 107.4
Si1 C6 H6A 109.5
Si1 C6 H6B 109.5
H6A C6 H6B 109.5
Si1 C6 H6C 109.5
H6A C6 H6C 109.5
H6B C6 H6C 109.5
Si1 C7 H7A 109.5
Si1 C7 H7B 109.5
H7A C7 H7B 109.5
Si1 C7 H7C 109.5
H7A C7 H7C 109.5
H7B C7 H7C 109.5
C3 S1 C1 97.14(15)
C2 S2 C1 97.32(14)
C2 S3 C4 100.85(12)
C3 S4 C5 102.02(14)
C6 Si1 C7 112.72(14)
C6 Si1 C5 107.85(14)
C7 Si1 C5 108.97(14)
C6 Si1 C4 107.65(15)
C7 Si1 C4 107.94(13)
C5 Si1 C4 111.76(14)

loop_
_geom_bond_atom_site_label_1
_geom_bond_atom_site_label_2
_geom_bond_distance
C1 O1 1.200(3)
C1 S1 1.768(3)
C1 S2 1.767(3)
C2 C3 1.336(4)
C2 S2 1.747(3)
C2 S3 1.749(3)
C3 S1 1.746(3)
C3 S4 1.753(3)
C4 S3 1.813(3)
C4 Si1 1.873(3)
C4 H4A 0.9700
C4 H4B 0.9700
C5 S4 1.812(3)
C5 Si1 1.865(3)
C5 H5A 0.9700
C5 H5B 0.9700
C6 Si1 1.852(3)
C6 H6A 0.9600
C6 H6B 0.9600
C6 H6C 0.9600
C7 Si1 1.853(3)
C7 H7A 0.9600
C7 H7B 0.9600
C7 H7C 0.9600

loop_
_geom_hbond_atom_site_label_D
_geom_hbond_atom_site_label_H
_geom_hbond_atom_site_label_A
_geom_hbond_site_symmetry_A
_geom_hbond_distance_DH
_geom_hbond_distance_HA
_geom_hbond_distance_DA
_geom_hbond_angle_DHA
_geom_hbond_publ_flag
C5 H5B S1 2_766 0.97 2.89 3.673(5) 138 y

loop_
_cod_related_entry_id
_cod_related_entry_database
_cod_related_entry_code
1 ChemSpider 30657640
